data_7718472
loop_
_publ_author_name
'Liu, Shaohua'
'Zhang, Lili'
'Li, Ke'
'Ma, Xiaotian'
'Long, Xifa'
'Yang, Yun'

_publ_section_title
;
 Coordinated assembly of alkali and alkaline earth metals with the
 perfluorinated [AlF<sub>6</sub>] group to design deep-ultraviolet
 zero-order waveplate materials.
;
_journal_issue 18
_journal_name_full 'Dalton transactions (Cambridge, England : 2003)'
_journal_page_first 7214
_journal_page_last 7220
_journal_paper_doi 10.1039/d5dt00356c
_journal_volume 54
_journal_year 2025
_chemical_formula_moiety 'Al F3'
_chemical_formula_sum 'Al F3'
_chemical_formula_weight 83.98
_space_group_crystal_system hexagonal
_space_group_IT_number 191
_space_group_name_Hall '-P 6 2'
_space_group_name_H-M_alt 'P 6/m m m'
_audit_creation_date 2024-05-08
_audit_creation_method
;
Olex2 1.5
(compiled 2024.02.16 svn.r378c4104 for OlexSys, GUI svn.r6928)
;
_audit_update_record
;
2025-02-13 deposited with the CCDC.	2025-03-27 downloaded from the CCDC.
;
_cell_angle_alpha 90
_cell_angle_beta 90
_cell_angle_gamma 120
_cell_formula_units_Z 3
_cell_length_a 6.9195(5)
_cell_length_b 6.9195(5)
_cell_length_c 3.5596(3)
_cell_measurement_reflns_used 2043
_cell_measurement_temperature 301.15
_cell_measurement_theta_max 27.43
_cell_measurement_theta_min 5.90
_cell_volume 147.60(2)
_computing_cell_refinement 'SAINT V8.40B (?, 2016)'
_computing_data_reduction 'SAINT V8.40B (?, 2016)'
_computing_molecular_graphics 'Olex2 1.5 (Dolomanov et al., 2009)'
_computing_publication_material 'Olex2 1.5 (Dolomanov et al., 2009)'
_computing_structure_refinement 'SHELXL 2018/3 (Sheldrick, 2015)'
_computing_structure_solution 'SHELXT 2018/2 (Sheldrick, 2018)'
_diffrn_ambient_temperature 301.15
_diffrn_measured_fraction_theta_full 0.960
_diffrn_measured_fraction_theta_max 0.967
_diffrn_measurement_device_type 'Bruker D8 VENTURE'
_diffrn_measurement_method '\f and \w scans'
_diffrn_radiation_type MoK\a
_diffrn_radiation_wavelength 0.71073
_diffrn_reflns_av_R_equivalents 0.0415
_diffrn_reflns_av_unetI/netI 0.0206
_diffrn_reflns_Laue_measured_fraction_full 0.960
_diffrn_reflns_Laue_measured_fraction_max 0.967
_diffrn_reflns_limit_h_max 7
_diffrn_reflns_limit_h_min -8
_diffrn_reflns_limit_k_max 8
_diffrn_reflns_limit_k_min -8
_diffrn_reflns_limit_l_max 4
_diffrn_reflns_limit_l_min -4
_diffrn_reflns_number 1240
_diffrn_reflns_point_group_measured_fraction_full 0.960
_diffrn_reflns_point_group_measured_fraction_max 0.967
_diffrn_reflns_theta_full 25.242
_diffrn_reflns_theta_max 27.428
_diffrn_reflns_theta_min 5.895
_diffrn_source_current 1.4
_diffrn_source_power 0.07
_diffrn_source_voltage 50.0
_diffrn_standards_number 0
_exptl_absorpt_coefficient_mu 0.779
_exptl_absorpt_correction_T_max 0.7455
_exptl_absorpt_correction_T_min 0.6255
_exptl_absorpt_correction_type multi-scan
_exptl_absorpt_process_details
;
SADABS-2016/2 (Bruker,2016/2) was used for absorption correction.
wR2(int) was 0.0838 before and 0.0706 after correction.
The Ratio of minimum to maximum transmission is 0.8390.
The \l/2 correction factor is Not present.
;
_exptl_crystal_colour 'clear light colourless'
_exptl_crystal_colour_lustre clear
_exptl_crystal_colour_modifier light
_exptl_crystal_colour_primary colourless
_exptl_crystal_density_diffrn 2.834
_exptl_crystal_description block
_exptl_crystal_F_000 120
_exptl_crystal_size_mid 0.312
_exptl_crystal_size_min 0.123
_refine_diff_density_max 0.424
_refine_diff_density_min -0.230
_refine_diff_density_rms 0.067
_refine_ls_extinction_method none
_refine_ls_goodness_of_fit_ref 1.349
_refine_ls_hydrogen_treatment undef
_refine_ls_matrix_type full
_refine_ls_number_parameters 11
_refine_ls_number_reflns 89
_refine_ls_number_restraints 0
_refine_ls_restrained_S_all 1.349
_refine_ls_R_factor_all 0.0188
_refine_ls_R_factor_gt 0.0188
_refine_ls_shift/su_max 0.000
_refine_ls_shift/su_mean 0.000
_refine_ls_structure_factor_coef Fsqd
_refine_ls_weighting_details 'w=1/[\s^2^(Fo^2^)+0.1896P] where P=(Fo^2^+2Fc^2^)/3'
_refine_ls_weighting_scheme calc
_refine_ls_wR_factor_gt 0.0533
_refine_ls_wR_factor_ref 0.0533
_reflns_Friedel_coverage 0.000
_reflns_number_gt 89
_reflns_number_total 89
_reflns_threshold_expression 'I > 2\s(I)'
_cod_data_source_file d5dt00356c2.cif
_cod_data_source_block AlF3
_cod_depositor_comments 'Adding full bibliography for 7718472--7718474.cif.'
_cod_database_code 7718472
_shelx_shelxl_version_number 2018/3
_shelx_space_group_comment
;
The symmetry employed for this shelxl refinement is uniquely defined
by the following loop, which should always be used as a source of
symmetry information in preference to the above space-group names.
They are only intended as comments.
;
_olex2_refinement_description
;
;
_olex2_submission_special_instructions 'No special instructions were received'

loop_
_space_group_symop_operation_xyz
'x, y, z'
'x-y, x, z'
'-y, x-y, z'
'-x, -y, z'
'-x+y, -x, z'
'y, -x+y, z'
'-y, -x, -z'
'x-y, -y, -z'
'x, x-y, -z'
'y, x, -z'
'-x+y, y, -z'
'-x, -x+y, -z'
'-x, -y, -z'
'-x+y, -x, -z'
'y, -x+y, -z'
'x, y, -z'
'x-y, x, -z'
'-y, x-y, -z'
'y, x, z'
'-x+y, y, z'
'-x, -x+y, z'
'-y, -x, z'
'x-y, -y, z'
'x, x-y, z'

loop_
_atom_site_label
_atom_site_type_symbol
_atom_site_fract_x
_atom_site_fract_y
_atom_site_fract_z
_atom_site_U_iso_or_equiv
_atom_site_adp_type
_atom_site_occupancy
_atom_site_site_symmetry_order
_atom_site_calc_flag
_atom_site_refinement_flags_posn
_atom_site_refinement_flags_adp
_atom_site_refinement_flags_occupancy
_atom_site_disorder_assembly
_atom_site_disorder_group
Al1 Al 0.500000 0.000000 0.000000 0.0065(4) Uani 1 8 d S T P . .
F1 F 0.4225(3) 0.21123(15) 0.000000 0.0202(5) Uani 1 4 d S T P . .
F2 F 0.500000 0.000000 0.500000 0.0313(8) Uani 1 8 d S T P . .

loop_
_atom_site_aniso_label
_atom_site_aniso_U_11
_atom_site_aniso_U_22
_atom_site_aniso_U_33
_atom_site_aniso_U_23
_atom_site_aniso_U_13
_atom_site_aniso_U_12
Al1 0.0071(5) 0.0059(6) 0.0061(6) 0.000 0.000 0.0030(3)
F1 0.0110(9) 0.0077(6) 0.0431(13) 0.000 0.000 0.0055(4)
F2 0.0515(16) 0.0308(17) 0.0047(11) 0.000 0.000 0.0154(8)

loop_
_atom_type_symbol
_atom_type_description
_atom_type_scat_dispersion_real
_atom_type_scat_dispersion_imag
_atom_type_scat_source
Al Al 0.0645 0.0514 'International Tables Vol C Tables 4.2.6.8 and 6.1.1.4'
F F 0.0171 0.0103 'International Tables Vol C Tables 4.2.6.8 and 6.1.1.4'

loop_
_geom_angle_atom_site_label_1
_geom_angle_atom_site_label_2
_geom_angle_atom_site_label_3
_geom_angle
_geom_angle_site_symmetry_1
_geom_angle_site_symmetry_3
_geom_angle_publ_flag
F1 Al1 F1 180.0 13_655 . ?
F1 Al1 F1 90.07(11) 13_655 15 ?
F1 Al1 F1 90.07(11) . 3_655 ?
F1 Al1 F1 180.00(7) 3_655 15 ?
F1 Al1 F1 89.93(11) . 15 ?
F1 Al1 F1 89.93(11) 13_655 3_655 ?
F2 Al1 F1 90.0 . 15 ?
F2 Al1 F1 90.0 1_554 13_655 ?
F2 Al1 F1 90.0 1_554 . ?
F2 Al1 F1 90.0 . 13_655 ?
F2 Al1 F1 90.0 1_554 15 ?
F2 Al1 F1 90.0 . 3_655 ?
F2 Al1 F1 90.0 1_554 3_655 ?
F2 Al1 F1 90.0 . . ?
F2 Al1 F2 180.0 1_554 . ?
Al1 F1 Al1 149.93(11) . 2 ?
Al1 F2 Al1 180.0 1_556 . ?

loop_
_geom_bond_atom_site_label_1
_geom_bond_atom_site_label_2
_geom_bond_distance
_geom_bond_site_symmetry_2
_geom_bond_publ_flag
Al1 F1 1.7912(5) 15 ?
Al1 F1 1.7912(5) 13_655 ?
Al1 F1 1.7912(5) 3_655 ?
Al1 F1 1.7912(5) . ?
Al1 F2 1.77980(15) 1_554 ?
Al1 F2 1.77980(15) . ?

loop_
_geom_torsion_atom_site_label_1
_geom_torsion_atom_site_label_2
_geom_torsion_atom_site_label_3
_geom_torsion_atom_site_label_4
_geom_torsion
_geom_torsion_site_symmetry_1
_geom_torsion_site_symmetry_2
_geom_torsion_site_symmetry_3
_geom_torsion_site_symmetry_4
_geom_torsion_publ_flag
F1 Al1 F1 Al1 0.0 3_655 . . 2 ?
F1 Al1 F1 Al1 180.0 15 . . 2 ?
F2 Al1 F1 Al1 -90.000(0) 1_554 . . 2 ?
F2 Al1 F1 Al1 90.000(0) . . . 2 ?
